data_7713219
loop_
_publ_author_name
'Takano, Rina'
'Masuda, Koki'
'Cho, Keigo'
'Kitagawa, Yasutaka'
'Ishida, Takayuki'

_publ_section_title
;
 Bilayered lanthanide squarate hydrates (Ln = Eu to Lu) and magnetization
 reversal barriers of 21 K for Ln = Tm and 57 K for Yb.
;
_journal_name_full 'Dalton transactions (Cambridge, England : 2003)'
_journal_paper_doi 10.1039/d2dt03878a
_journal_year 2023
_chemical_formula_moiety 'C12 H16 O20 Yb2'
_chemical_formula_sum 'C12 H16 O20 Yb2'
_chemical_formula_weight 826.33
_chemical_name_common '[Yb2(C4O4)3(H2O)8]n'
_chemical_name_systematic 'ytterbium(III) squarate'
_space_group_crystal_system monoclinic
_space_group_IT_number 7
_space_group_name_Hall 'P -2yc'
_space_group_name_H-M_alt 'P 1 c 1'
_atom_sites_solution_hydrogens difmap
_atom_sites_solution_primary dual
_audit_creation_date 2022-10-13
_audit_creation_method
;
Olex2 1.5-ac5-018
(compiled 2021.09.08 svn.r13c46975 for Rigaku Oxford Diffraction, GUI svn.r6396)
;
_audit_update_record
;
2022-11-10 deposited with the CCDC.	2023-06-01 downloaded from the CCDC.
;
_cell_angle_alpha 90
_cell_angle_beta 95.823(3)
_cell_angle_gamma 90
_cell_formula_units_Z 2
_cell_length_a 11.9168(4)
_cell_length_b 8.1217(2)
_cell_length_c 9.9844(3)
_cell_measurement_reflns_used 7938
_cell_measurement_temperature 297.95(10)
_cell_measurement_theta_max 31.8180
_cell_measurement_theta_min 3.5540
_cell_volume 961.35(5)
_computing_cell_refinement 'CrysAlisPro 1.171.42.35a (Rigaku OD, 2021)'
_computing_data_collection 'CrysAlisPro 1.171.42.35a (Rigaku OD, 2021)'
_computing_data_reduction 'CrysAlisPro 1.171.42.35a (Rigaku OD, 2021)'
_computing_molecular_graphics 'Olex2 1.5-ac5-018 (Dolomanov et al., 2009)'
_computing_publication_material 'Olex2 1.5-ac5-018 (Dolomanov et al., 2009)'
_computing_structure_refinement 'SHELXL 2014/7 (Sheldrick, 2015)'
_computing_structure_solution 'SHELXT 2014/5 (Sheldrick, 2014)'
_diffrn_ambient_environment air
_diffrn_ambient_temperature 297.95(10)
_diffrn_detector 'Hybrid Pixel Array Detector'
_diffrn_detector_area_resol_mean 10.0000
_diffrn_detector_type HyPix
_diffrn_measured_fraction_theta_full 0.997
_diffrn_measured_fraction_theta_max 0.841
_diffrn_measurement_details
;
List of Runs (angles in degrees, time in seconds):

  # Type    Start    End  Width  t~exp~   \w     \q     \k     \f   Frames
#--------------------------------------------------------------------------
  1  \w    -18.00  33.00   0.50    0.50    --    3.74 -99.00-150.00  102
  2  \w    -17.00  34.00   0.50    0.50    --    3.74 -99.00 -90.00  102
  3  \w    -15.00  11.00   0.50    0.50    --    3.74 -99.00   0.00   52
  4  \w    -37.00  20.00   0.50    0.50    --    3.74 -81.00  45.00  114
  5  \w    -16.00  21.00   0.50    0.50    --    3.74  81.00 167.00   74
  6  \w     13.00  50.00   0.50    0.50    --    3.74  77.00  30.00   74
  7  \w    -52.00  -1.00   0.50    0.50    --   -4.52   0.00 -30.00  102
;
_diffrn_measurement_device 'four-circle diffractometer'
_diffrn_measurement_device_type 'XtaLAB Synergy R, DW system, HyPix'
_diffrn_measurement_method '\w scans'
_diffrn_orient_matrix_type 'CrysAlisPro convention (1999,Acta A55,543-557)'
_diffrn_orient_matrix_UB_11 -0.0523454000
_diffrn_orient_matrix_UB_12 -0.0215499000
_diffrn_orient_matrix_UB_13 0.0232162000
_diffrn_orient_matrix_UB_21 -0.0246938000
_diffrn_orient_matrix_UB_22 0.0724472000
_diffrn_orient_matrix_UB_23 -0.0297461000
_diffrn_orient_matrix_UB_31 -0.0150730000
_diffrn_orient_matrix_UB_32 -0.0437808000
_diffrn_orient_matrix_UB_33 -0.0606417000
_diffrn_radiation_monochromator mirror
_diffrn_radiation_probe x-ray
_diffrn_radiation_type 'Mo K\a'
_diffrn_radiation_wavelength 0.71073
_diffrn_reflns_av_R_equivalents 0.0317
_diffrn_reflns_av_unetI/netI 0.0350
_diffrn_reflns_Laue_measured_fraction_full 0.997
_diffrn_reflns_Laue_measured_fraction_max 0.841
_diffrn_reflns_limit_h_max 17
_diffrn_reflns_limit_h_min -16
_diffrn_reflns_limit_k_max 11
_diffrn_reflns_limit_k_min -11
_diffrn_reflns_limit_l_max 12
_diffrn_reflns_limit_l_min -14
_diffrn_reflns_number 11611
_diffrn_reflns_point_group_measured_fraction_full 0.997
_diffrn_reflns_point_group_measured_fraction_max 0.841
_diffrn_reflns_theta_full 25.242
_diffrn_reflns_theta_max 31.853
_diffrn_reflns_theta_min 3.437
_diffrn_source 'Rotating-anode X-ray tube'
_diffrn_source_type 'Rigaku (Mo) X-ray Source'
_exptl_absorpt_coefficient_mu 9.777
_exptl_absorpt_correction_T_max 0.617
_exptl_absorpt_correction_T_min 0.218
_exptl_absorpt_correction_type gaussian
_exptl_absorpt_process_details
;
CrysAlisPro 1.171.42.35a (Rigaku Oxford Diffraction, 2021)
Numerical absorption correction based on gaussian integration over
a multifaceted crystal model
Empirical absorption correction using spherical harmonics,
implemented in SCALE3 ABSPACK scaling algorithm.
;
_exptl_crystal_colour 'clear colourless'
_exptl_crystal_colour_lustre clear
_exptl_crystal_colour_primary colourless
_exptl_crystal_density_diffrn 2.855
_exptl_crystal_description plate
_exptl_crystal_F_000 776
_exptl_crystal_preparation 'Magnetic properties'
_exptl_crystal_size_max 0.262
_exptl_crystal_size_mid 0.097
_exptl_crystal_size_min 0.059
_refine_diff_density_max 0.885
_refine_diff_density_min -1.251
_refine_diff_density_rms 0.146
_refine_ls_abs_structure_details
;
 Refined as an inversion twin.
;
_refine_ls_abs_structure_Flack 0.44(2)
_refine_ls_extinction_coef 0.0017(2)
_refine_ls_extinction_expression Fc^*^=kFc[1+0.001xFc^2^\l^3^/sin(2\q)]^-1/4^
_refine_ls_extinction_method 'SHELXL-2014/7 (Sheldrick 2014'
_refine_ls_goodness_of_fit_ref 1.036
_refine_ls_hydrogen_treatment constr
_refine_ls_matrix_type full
_refine_ls_number_parameters 325
_refine_ls_number_reflns 4622
_refine_ls_number_restraints 87
_refine_ls_restrained_S_all 1.027
_refine_ls_R_factor_all 0.0266
_refine_ls_R_factor_gt 0.0230
_refine_ls_shift/su_max 0.000
_refine_ls_shift/su_mean 0.000
_refine_ls_structure_factor_coef Fsqd
_refine_ls_weighting_details 'w=1/[\s^2^(Fo^2^)+(0.0296P)^2^] where P=(Fo^2^+2Fc^2^)/3'
_refine_ls_weighting_scheme calc
_refine_ls_wR_factor_gt 0.0587
_refine_ls_wR_factor_ref 0.0607
_reflns_Friedel_coverage 0.996
_reflns_Friedel_fraction_full 0.997
_reflns_Friedel_fraction_max 0.841
_reflns_number_gt 4091
_reflns_number_total 4622
_reflns_threshold_expression 'I > 2\s(I)'
_cod_data_source_file d2dt03878a2.cif
_cod_data_source_block yb_sq
_cod_database_code 7713219
_shelx_shelxl_version_number 2014/7
_chemical_oxdiff_formula C12H16O20Yb2
_chemical_oxdiff_usercomment 'willow-leaf type'
_shelx_space_group_comment
;
The symmetry employed for this shelxl refinement is uniquely defined
by the following loop, which should always be used as a source of
symmetry information in preference to the above space-group names.
They are only intended as comments.
;
_shelx_estimated_absorpt_t_max 0.596
_shelx_estimated_absorpt_t_min 0.184
_olex2_refinement_description
;
1. Twinned data refinement
 Scales: 0.56(2)
 0.44(2)
2. Fixed Uiso
 At 1.5 times of:
  All O(H,H) groups
3. Restrained distances
 Yb1-H14A \\sim Yb1-H14B
 with sigma of 0.02
4. Uiso/Uaniso restraints and constraints
C1 \\sim C2 \\sim C3 \\sim C4: within 2A with sigma of 0.04 and sigma for
terminal atoms of 0.08 within 2A
C9 \\sim C10 \\sim C11 \\sim C12: within 2A with sigma of 0.04 and sigma for
terminal atoms of 0.08 within 2A
5. Rigid body (RIGU) restrains
 C1, C2, C3, C4
 with sigma for 1-2 distances of 0.004 and sigma for 1-3 distances of 0.004
 C9, C10, C11, C12
 with sigma for 1-2 distances of 0.004 and sigma for 1-3 distances of 0.004
6.a Free rotating group:
 O15(H15A,H15B), O16(H16A,H16B), O18(H18A,H18B), O19(H19A,H19B)
6.b Rotating group:
 O13(H13A,H13B), O14(H14A,H14B), O17(H17A,H17B), O20(H20A,H20B)
;
_olex2_submission_special_instructions 'No special instructions were received'
_oxdiff_exptl_absorpt_empirical_details
;
Empirical correction (ABSPACK) includes:
- Absorption correction using spherical harmonics
- Frame scaling
;
_oxdiff_exptl_absorpt_empirical_full_max 2.737
_oxdiff_exptl_absorpt_empirical_full_min 0.442

loop_
_space_group_symop_operation_xyz
'x, y, z'
'x, -y, z+1/2'

loop_
_atom_site_label
_atom_site_type_symbol
_atom_site_fract_x
_atom_site_fract_y
_atom_site_fract_z
_atom_site_U_iso_or_equiv
_atom_site_adp_type
_atom_site_occupancy
_atom_site_site_symmetry_order
_atom_site_calc_flag
_atom_site_refinement_flags_posn
_atom_site_refinement_flags_adp
_atom_site_refinement_flags_occupancy
_atom_site_disorder_assembly
_atom_site_disorder_group
Yb1 Yb 0.74432(2) 0.24442(3) 0.32090(2) 0.01400(13) Uani 1 1 d D . . . .
Yb2 Yb 0.25512(2) 0.25172(3) 0.55687(2) 0.01252(12) Uani 1 1 d . . . . .
O1 O 0.8519(6) 0.4853(6) 0.3368(7) 0.0239(12) Uani 1 1 d . . . . .
O2 O 0.9319(6) 0.8399(7) 0.2374(7) 0.0267(14) Uani 1 1 d . . . . .
O3 O 0.7963(6) 1.0164(7) 0.4637(6) 0.0189(12) Uani 1 1 d . . . . .
O4 O 0.7516(6) 0.6594(7) 0.5951(7) 0.0249(14) Uani 1 1 d . . . . .
O5 O 0.5687(6) 0.1493(7) 0.3834(7) 0.0244(14) Uani 1 1 d . . . . .
O6 O 0.5977(5) -0.2337(6) 0.3046(6) 0.0249(12) Uani 1 1 d . . . . .
O7 O 0.4484(5) -0.3351(7) 0.5504(6) 0.0312(13) Uani 1 1 d . . . . .
O8 O 0.3777(5) 0.0391(6) 0.5802(6) 0.0217(11) Uani 1 1 d . . . . .
O9 O 0.2065(6) 0.4871(6) 0.4140(6) 0.0179(12) Uani 1 1 d . . . . .
O10 O 0.2468(6) 0.8453(6) 0.2822(6) 0.0185(12) Uani 1 1 d . . . . .
O11 O 0.1382(5) 1.0184(6) 0.5358(7) 0.0219(11) Uani 1 1 d . . . . .
O12 O 0.0712(6) 0.6617(7) 0.6416(7) 0.0232(13) Uani 1 1 d . . . . .
O13 O 0.6049(5) 0.4447(6) 0.2799(6) 0.0259(12) Uani 1 1 d . . . . .
H13A H 0.6315 0.5293 0.2421 0.039 Uiso 1 1 d R U . . .
H13B H 0.5529 0.4092 0.2210 0.039 Uiso 1 1 d R U . . .
O14 O 0.7494(8) 0.3273(8) 0.5453(8) 0.0401(18) Uani 1 1 d . . . . .
H14A H 0.6908 0.2864 0.5847 0.060 Uiso 1 1 d DR U . . .
H14B H 0.7392 0.4367 0.5536 0.060 Uiso 1 1 d DR U . . .
O15 O 0.9194(6) 0.1683(8) 0.2707(8) 0.0274(14) Uani 1 1 d G . . . .
H15A H 0.9736 0.2318 0.2593 0.041 Uiso 1 1 d G U . . .
H15B H 0.9502 0.0764 0.2874 0.041 Uiso 1 1 d G U . . .
O16 O 0.6933(6) 0.0228(7) 0.1871(7) 0.0238(13) Uani 1 1 d G . . . .
H16A H 0.7217 -0.0078 0.1177 0.036 Uiso 1 1 d G U . . .
H16B H 0.6654 -0.0632 0.2170 0.036 Uiso 1 1 d G U . . .
O17 O 0.2425(7) 0.1798(6) 0.3270(8) 0.0298(12) Uani 1 1 d . . . . .
H17A H 0.2239 0.0777 0.3169 0.045 Uiso 1 1 d R U . . .
H17B H 0.1882 0.2311 0.2796 0.045 Uiso 1 1 d R U . . .
O18 O 0.4227(6) 0.3529(8) 0.4879(8) 0.0292(15) Uani 1 1 d G . . . .
H18A H 0.4455 0.4503 0.4986 0.044 Uiso 1 1 d G U . . .
H18B H 0.4809 0.2995 0.4737 0.044 Uiso 1 1 d G U . . .
O19 O 0.3114(6) 0.4741(7) 0.6925(7) 0.0212(12) Uani 1 1 d G . . . .
H19A H 0.2952 0.5082 0.7674 0.032 Uiso 1 1 d G U . . .
H19B H 0.3513 0.5496 0.6639 0.032 Uiso 1 1 d G U . . .
O20 O 0.0803(6) 0.3348(7) 0.6058(7) 0.0254(14) Uani 1 1 d . . . . .
H20A H 0.0845 0.4304 0.6428 0.038 Uiso 1 1 d R U . . .
H20B H 0.0565 0.2728 0.6668 0.038 Uiso 1 1 d R U . . .
C1 C 0.8481(7) 0.6279(9) 0.3843(9) 0.0168(16) Uani 1 1 d . U . . .
C2 C 0.8813(8) 0.7895(10) 0.3333(9) 0.0143(14) Uani 1 1 d . U . . .
C3 C 0.8257(7) 0.8705(9) 0.4383(9) 0.0151(15) Uani 1 1 d . U . . .
C4 C 0.8008(7) 0.7111(10) 0.4940(8) 0.0151(13) Uani 1 1 d . U . . .
C5 C 0.5270(5) 0.0133(7) 0.4182(6) 0.0174(11) Uani 1 1 d . . . . .
C6 C 0.5451(6) -0.1591(8) 0.3882(8) 0.0199(14) Uani 1 1 d . . . . .
C7 C 0.4725(6) -0.2060(9) 0.4930(7) 0.0203(12) Uani 1 1 d . . . . .
C8 C 0.4446(5) -0.0322(7) 0.5113(6) 0.0173(11) Uani 1 1 d . . . . .
C9 C 0.1803(7) 0.6324(9) 0.4388(9) 0.0133(14) Uani 1 1 d . U . . .
C10 C 0.2009(7) 0.7951(11) 0.3815(8) 0.0156(13) Uani 1 1 d . U . . .
C11 C 0.1491(7) 0.8757(9) 0.4945(8) 0.0142(15) Uani 1 1 d . U . . .
C12 C 0.1193(7) 0.7119(11) 0.5437(9) 0.0166(14) Uani 1 1 d . U . . .

loop_
_atom_site_aniso_label
_atom_site_aniso_U_11
_atom_site_aniso_U_22
_atom_site_aniso_U_33
_atom_site_aniso_U_23
_atom_site_aniso_U_13
_atom_site_aniso_U_12
Yb1 0.0204(3) 0.0087(2) 0.0140(3) 0.0003(2) 0.00692(19) 0.0002(2)
Yb2 0.0181(3) 0.0073(2) 0.0133(3) -0.00014(10) 0.00714(17) 0.00039(10)
O1 0.028(3) 0.015(3) 0.031(3) -0.007(2) 0.012(2) -0.003(2)
O2 0.036(4) 0.021(3) 0.026(3) 0.002(2) 0.022(3) 0.006(2)
O3 0.031(3) 0.009(3) 0.017(3) 0.003(2) 0.007(2) 0.002(2)
O4 0.037(4) 0.022(3) 0.019(3) -0.003(2) 0.014(3) -0.004(2)
O5 0.029(3) 0.010(3) 0.038(3) -0.001(2) 0.019(3) 0.001(2)
O6 0.029(3) 0.014(3) 0.034(3) -0.0068(19) 0.012(2) -0.0002(18)
O7 0.039(3) 0.013(2) 0.043(3) 0.003(2) 0.014(3) -0.005(2)
O8 0.022(3) 0.019(3) 0.026(3) 0.0023(19) 0.0111(19) 0.0058(18)
O9 0.030(3) 0.011(2) 0.015(3) 0.0002(19) 0.012(2) 0.0051(19)
O10 0.028(3) 0.013(2) 0.015(3) 0.0030(17) 0.006(3) 0.001(2)
O11 0.028(3) 0.009(2) 0.029(3) -0.006(2) 0.009(2) -0.0028(18)
O12 0.035(4) 0.012(3) 0.026(3) 0.003(2) 0.020(3) 0.002(2)
O13 0.031(3) 0.015(3) 0.034(3) 0.0022(19) 0.008(2) 0.004(2)
O14 0.090(6) 0.014(3) 0.017(3) 0.001(2) 0.010(3) -0.014(3)
O15 0.022(3) 0.018(3) 0.044(4) 0.007(2) 0.015(3) 0.003(2)
O16 0.036(3) 0.017(3) 0.021(3) -0.002(2) 0.012(2) -0.004(2)
O17 0.051(3) 0.020(3) 0.018(3) -0.003(3) 0.001(2) 0.005(3)
O18 0.023(3) 0.018(3) 0.051(4) -0.004(3) 0.023(3) -0.003(2)
O19 0.030(3) 0.019(3) 0.016(3) -0.005(2) 0.011(2) -0.008(2)
O20 0.028(3) 0.011(3) 0.040(4) 0.004(2) 0.020(3) -0.001(2)
C1 0.018(4) 0.011(3) 0.021(4) 0.003(3) 0.002(3) -0.002(2)
C2 0.020(4) 0.011(3) 0.012(3) -0.002(3) 0.001(3) 0.001(3)
C3 0.016(4) 0.015(3) 0.015(4) 0.000(3) 0.007(3) -0.001(2)
C4 0.018(4) 0.013(3) 0.016(3) -0.003(3) 0.005(3) -0.001(3)
C5 0.019(3) 0.008(2) 0.026(3) 0.002(2) 0.006(2) 0.0015(18)
C6 0.017(3) 0.010(3) 0.033(4) -0.001(3) 0.001(3) 0.000(2)
C7 0.022(3) 0.015(3) 0.024(3) 0.001(3) 0.006(3) 0.001(2)
C8 0.020(3) 0.011(3) 0.022(3) 0.003(2) 0.005(2) 0.0002(19)
C9 0.017(4) 0.010(3) 0.012(4) 0.001(2) 0.000(3) 0.001(2)
C10 0.018(4) 0.011(3) 0.017(3) 0.005(3) -0.001(3) -0.002(3)
C11 0.015(4) 0.015(3) 0.014(4) -0.003(2) 0.003(3) 0.001(2)
C12 0.016(4) 0.014(3) 0.020(4) -0.001(3) 0.004(3) 0.002(3)

loop_
_atom_type_symbol
_atom_type_description
_atom_type_scat_dispersion_real
_atom_type_scat_dispersion_imag
_atom_type_scat_source
C C 0.0033 0.0016 'International Tables Vol C Tables 4.2.6.8 and 6.1.1.4'
H H 0.0000 0.0000 'International Tables Vol C Tables 4.2.6.8 and 6.1.1.4'
O O 0.0106 0.0060 'International Tables Vol C Tables 4.2.6.8 and 6.1.1.4'
Yb Yb -0.3850 5.5486 'International Tables Vol C Tables 4.2.6.8 and 6.1.1.4'

loop_
_exptl_crystal_face_index_h
_exptl_crystal_face_index_k
_exptl_crystal_face_index_l
_exptl_crystal_face_perp_dist
-17 0 1 0.0715
-17 -1 0 0.0730
13 -6 -6 0.0397
-6 -5 -11 0.1183
-16 3 -1 0.0671
16 -3 1 0.0367
0 -11 -1 0.0556
0 11 -2 0.0102
0 -11 1 0.0541
-9 -4 -10 0.1125
17 -1 0 0.0252
0 6 12 0.1107
-14 4 7 0.0864
-17 0 -1 0.0730
-1 -11 -2 0.0629
3 -2 13 0.1179
0 11 -1 0.0042
-5 -6 -10 0.1131
-15 -5 1 0.0854
-13 -1 9 0.1016
15 5 0 0.0195

loop_
_geom_angle_atom_site_label_1
_geom_angle_atom_site_label_2
_geom_angle_atom_site_label_3
_geom_angle
_geom_angle_site_symmetry_1
_geom_angle_site_symmetry_3
_geom_angle_publ_flag
O1 Yb1 O3 120.2(2) . 1_545 ?
O1 Yb1 O4 73.7(2) . 2_564 ?
O1 Yb1 O5 138.4(2) . . ?
O1 Yb1 H13A 64.1 . . ?
O1 Yb1 H13B 92.7 . . ?
O3 Yb1 O4 141.7(2) 1_545 2_564 ?
O3 Yb1 H13A 156.3 1_545 . ?
O3 Yb1 H13B 138.9 1_545 . ?
O4 Yb1 H13A 61.3 2_564 . ?
O4 Yb1 H13B 66.8 2_564 . ?
O5 Yb1 O3 76.8(2) . 1_545 ?
O5 Yb1 O4 118.1(3) . 2_564 ?
O5 Yb1 H13A 86.0 . . ?
O5 Yb1 H13B 62.1 . . ?
O13 Yb1 O1 78.7(2) . . ?
O13 Yb1 O3 141.8(3) . 1_545 ?
O13 Yb1 O4 72.6(2) . 2_564 ?
O13 Yb1 O5 69.0(2) . . ?
O13 Yb1 H13A 17.1 . . ?
O13 Yb1 H13B 17.2 . . ?
O13 Yb1 O14 85.2(2) . . ?
H13A Yb1 H13B 28.5 . . ?
O14 Yb1 O1 74.5(2) . . ?
O14 Yb1 O3 70.7(2) . 1_545 ?
O14 Yb1 O4 144.03(16) . 2_564 ?
O14 Yb1 O5 77.3(3) . . ?
O14 Yb1 H13A 89.8 . . ?
O14 Yb1 H13B 98.5 . . ?
O15 Yb1 O1 74.6(2) . . ?
O15 Yb1 O3 74.5(2) . 1_545 ?
O15 Yb1 O4 76.1(3) . 2_564 ?
O15 Yb1 O5 145.13(17) . . ?
O15 Yb1 O13 143.4(2) . . ?
O15 Yb1 H13A 126.6 . . ?
O15 Yb1 H13B 142.9 . . ?
O15 Yb1 O14 110.7(3) . . ?
O15 Yb1 O16 81.5(3) . . ?
O16 Yb1 O1 144.1(3) . . ?
O16 Yb1 O3 77.01(15) . 1_545 ?
O16 Yb1 O4 74.9(2) . 2_564 ?
O16 Yb1 O5 73.0(2) . . ?
O16 Yb1 O13 107.7(3) . . ?
O16 Yb1 H13A 113.7 . . ?
O16 Yb1 H13B 90.6 . . ?
O16 Yb1 O14 140.1(3) . . ?
O8 Yb2 O9 141.1(3) . . ?
O8 Yb2 O10 74.9(2) . 2_565 ?
O8 Yb2 O11 76.35(18) . 1_545 ?
O8 Yb2 O17 83.6(2) . . ?
O8 Yb2 O18 74.6(2) . . ?
O8 Yb2 O19 113.0(3) . . ?
O8 Yb2 O20 142.8(2) . . ?
O8 Yb2 H20A 151.2 . . ?
O8 Yb2 H20B 126.0 . . ?
O9 Yb2 H20A 67.7 . . ?
O9 Yb2 H20B 91.2 . . ?
O10 Yb2 O9 141.5(2) 2_565 . ?
O10 Yb2 H20A 77.0 2_565 . ?
O10 Yb2 H20B 61.3 2_565 . ?
O11 Yb2 O9 118.7(2) 1_545 . ?
O11 Yb2 O10 74.8(2) 1_545 2_565 ?
O11 Yb2 O17 74.6(2) 1_545 . ?
O11 Yb2 H20A 90.2 1_545 . ?
O11 Yb2 H20B 63.5 1_545 . ?
O17 Yb2 O9 68.5(2) . . ?
O17 Yb2 O10 145.91(17) . 2_565 ?
O17 Yb2 H20A 117.7 . . ?
O17 Yb2 H20B 115.9 . . ?
O18 Yb2 O9 73.0(2) . . ?
O18 Yb2 O10 120.8(3) . 2_565 ?
O18 Yb2 O11 141.0(3) . 1_545 ?
O18 Yb2 O17 76.8(3) . . ?
O18 Yb2 H20A 126.8 . . ?
O18 Yb2 H20B 155.1 . . ?
O19 Yb2 O9 76.49(17) . . ?
O19 Yb2 O10 75.2(2) . 2_565 ?
O19 Yb2 O11 144.7(3) . 1_545 ?
O19 Yb2 O17 138.4(2) . . ?
O19 Yb2 O18 72.0(2) . . ?
O19 Yb2 H20A 65.1 . . ?
O19 Yb2 H20B 85.8 . . ?
O20 Yb2 O9 74.0(2) . . ?
O20 Yb2 O10 76.8(2) . 2_565 ?
O20 Yb2 O11 73.3(2) . 1_545 ?
O20 Yb2 O17 108.1(3) . . ?
O20 Yb2 O18 141.8(2) . . ?
O20 Yb2 O19 82.0(2) . . ?
O20 Yb2 H20A 17.3 . . ?
O20 Yb2 H20B 17.3 . . ?
H20A Yb2 H20B 28.8 . . ?
C1 O1 Yb1 139.3(6) . . ?
C3 O3 Yb1 131.8(5) . 1_565 ?
C4 O4 Yb1 134.0(5) . 2_565 ?
C5 O5 Yb1 137.2(4) . . ?
C8 O8 Yb2 137.8(5) . . ?
C9 O9 Yb2 132.7(5) . . ?
C10 O10 Yb2 134.6(5) . 2_564 ?
C11 O11 Yb2 134.6(5) . 1_565 ?
Yb1 O13 H13A 110.3 . . ?
Yb1 O13 H13B 109.7 . . ?
H13A O13 H13B 103.9 . . ?
Yb1 O14 H14A 111.5 . . ?
Yb1 O14 H14B 112.4 . . ?
H14A O14 H14B 101.9 . . ?
Yb1 O15 H15A 126.5 . . ?
Yb1 O15 H15B 126.0 . . ?
H15A O15 H15B 104.1 . . ?
Yb1 O16 H16A 127.6 . . ?
Yb1 O16 H16B 122.5 . . ?
H16A O16 H16B 104.7 . . ?
Yb2 O17 H17A 110.0 . . ?
Yb2 O17 H17B 112.5 . . ?
H17A O17 H17B 103.2 . . ?
Yb2 O18 H18A 124.8 . . ?
Yb2 O18 H18B 127.9 . . ?
H18A O18 H18B 104.2 . . ?
Yb2 O19 H19A 134.4 . . ?
Yb2 O19 H19B 120.6 . . ?
H19A O19 H19B 104.6 . . ?
Yb2 O20 H20A 110.1 . . ?
Yb2 O20 H20B 110.5 . . ?
H20A O20 H20B 103.6 . . ?
O1 C1 C2 132.0(8) . . ?
O1 C1 C4 138.4(8) . . ?
C4 C1 C2 89.1(6) . . ?
O2 C2 C1 136.2(8) . . ?
O2 C2 C3 134.0(8) . . ?
C3 C2 C1 89.8(6) . . ?
O3 C3 C2 136.3(8) . . ?
O3 C3 C4 133.3(8) . . ?
C4 C3 C2 89.9(6) . . ?
O4 C4 C1 133.2(8) . . ?
O4 C4 C3 135.8(8) . . ?
C1 C4 C3 90.9(6) . . ?
O5 C5 C6 135.1(6) . . ?
O5 C5 C8 134.1(5) . . ?
C6 C5 C8 90.6(5) . . ?
O6 C6 C5 134.4(7) . . ?
O6 C6 C7 136.0(6) . . ?
C5 C6 C7 89.6(5) . . ?
O7 C7 C6 136.5(7) . . ?
O7 C7 C8 133.6(6) . . ?
C8 C7 C6 89.8(5) . . ?
O8 C8 C5 137.7(6) . . ?
O8 C8 C7 133.0(6) . . ?
C7 C8 C5 89.4(4) . . ?
O9 C9 C10 135.7(8) . . ?
O9 C9 C12 134.4(8) . . ?
C10 C9 C12 89.8(6) . . ?
O10 C10 C9 134.9(8) . . ?
O10 C10 C11 134.9(8) . . ?
C9 C10 C11 90.1(6) . . ?
O11 C11 C10 136.6(8) . . ?
O11 C11 C12 134.1(8) . . ?
C12 C11 C10 89.3(6) . . ?
O12 C12 C9 135.0(8) . . ?
O12 C12 C11 134.3(8) . . ?
C11 C12 C9 90.4(6) . . ?

loop_
_geom_bond_atom_site_label_1
_geom_bond_atom_site_label_2
_geom_bond_distance
_geom_bond_site_symmetry_2
_geom_bond_publ_flag
Yb1 O1 2.336(6) . ?
Yb1 O3 2.381(6) 1_545 ?
Yb1 O4 2.396(7) 2_564 ?
Yb1 O5 2.373(7) . ?
Yb1 O13 2.331(6) . ?
Yb1 H13A 2.7505 . ?
Yb1 H13B 2.7431 . ?
Yb1 O14 2.335(8) . ?
Yb1 O15 2.280(7) . ?
Yb1 O16 2.286(6) . ?
Yb2 O8 2.259(5) . ?
Yb2 O9 2.420(6) . ?
Yb2 O10 2.395(6) 2_565 ?
Yb2 O11 2.349(5) 1_545 ?
Yb2 O17 2.358(8) . ?
Yb2 O18 2.327(7) . ?
Yb2 O19 2.316(6) . ?
Yb2 O20 2.290(7) . ?
Yb2 H20A 2.7069 . ?
Yb2 H20B 2.7131 . ?
O1 C1 1.254(9) . ?
O2 C2 1.251(10) . ?
O3 Yb1 2.381(6) 1_565 ?
O3 C3 1.269(9) . ?
O4 Yb1 2.396(7) 2_565 ?
O4 C4 1.288(10) . ?
O5 C5 1.274(8) . ?
O6 C6 1.250(9) . ?
O7 C7 1.242(8) . ?
O8 C8 1.247(7) . ?
O9 C9 1.252(8) . ?
O10 Yb2 2.395(6) 2_564 ?
O10 C10 1.248(9) . ?
O11 Yb2 2.349(5) 1_565 ?
O11 C11 1.241(9) . ?
O12 C12 1.251(11) . ?
O13 H13A 0.8600 . ?
O13 H13B 0.8600 . ?
O14 H14A 0.8997 . ?
O14 H14B 0.9019 . ?
O15 H15A 0.8436 . ?
O15 H15B 0.8408 . ?
O16 H16A 0.8395 . ?
O16 H16B 0.8416 . ?
O17 H17A 0.8618 . ?
O17 H17B 0.8687 . ?
O18 H18A 0.8403 . ?
O18 H18B 0.8423 . ?
O19 H19A 0.8385 . ?
O19 H19B 0.8426 . ?
O20 H20A 0.8585 . ?
O20 H20B 0.8596 . ?
C1 C2 1.476(11) . ?
C1 C4 1.449(11) . ?
C2 C3 1.453(11) . ?
C3 C4 1.452(11) . ?
C5 C6 1.452(8) . ?
C5 C8 1.466(8) . ?
C6 C7 1.474(10) . ?
C7 C8 1.466(9) . ?
C9 C10 1.471(10) . ?
C9 C12 1.482(11) . ?
C10 C11 1.492(11) . ?
C11 C12 1.474(11) . ?

loop_
_geom_torsion_atom_site_label_1
_geom_torsion_atom_site_label_2
_geom_torsion_atom_site_label_3
_geom_torsion_atom_site_label_4
_geom_torsion
_geom_torsion_site_symmetry_1
_geom_torsion_site_symmetry_2
_geom_torsion_site_symmetry_3
_geom_torsion_site_symmetry_4
_geom_torsion_publ_flag
Yb1 O1 C1 C2 -141.4(8) . . . . ?
Yb1 O1 C1 C4 28.8(16) . . . . ?
Yb1 O3 C3 C2 28.6(15) 1_565 . . . ?
Yb1 O3 C3 C4 -139.9(7) 1_565 . . . ?
Yb1 O4 C4 C1 147.4(7) 2_565 . . . ?
Yb1 O4 C4 C3 -37.1(14) 2_565 . . . ?
Yb1 O5 C5 C6 -30.3(13) . . . . ?
Yb1 O5 C5 C8 145.7(6) . . . . ?
Yb2 O8 C8 C5 41.6(12) . . . . ?
Yb2 O8 C8 C7 -139.0(6) . . . . ?
Yb2 O9 C9 C10 143.8(7) . . . . ?
Yb2 O9 C9 C12 -32.6(13) . . . . ?
Yb2 O10 C10 C9 37.3(12) 2_564 . . . ?
Yb2 O10 C10 C11 -146.2(7) 2_564 . . . ?
Yb2 O11 C11 C10 -39.9(13) 1_565 . . . ?
Yb2 O11 C11 C12 136.4(8) 1_565 . . . ?
O1 C1 C2 O2 -8.0(18) . . . . ?
O1 C1 C2 C3 169.4(8) . . . . ?
O1 C1 C4 O4 8.2(17) . . . . ?
O1 C1 C4 C3 -168.6(10) . . . . ?
O2 C2 C3 O3 9.9(18) . . . . ?
O2 C2 C3 C4 -178.4(10) . . . . ?
O3 C3 C4 O4 -8.7(16) . . . . ?
O3 C3 C4 C1 168.0(9) . . . . ?
O5 C5 C6 O6 -11.0(14) . . . . ?
O5 C5 C6 C7 171.1(8) . . . . ?
O5 C5 C8 O8 8.5(13) . . . . ?
O5 C5 C8 C7 -171.1(8) . . . . ?
O6 C6 C7 O7 12.3(15) . . . . ?
O6 C6 C7 C8 -171.8(9) . . . . ?
O7 C7 C8 O8 -9.5(12) . . . . ?
O7 C7 C8 C5 170.1(7) . . . . ?
O9 C9 C10 O10 5.0(15) . . . . ?
O9 C9 C10 C11 -172.5(9) . . . . ?
O9 C9 C12 O12 -1.8(17) . . . . ?
O9 C9 C12 C11 172.5(8) . . . . ?
O10 C10 C11 O11 -5.1(15) . . . . ?
O10 C10 C11 C12 177.5(8) . . . . ?
O11 C11 C12 O12 1.8(17) . . . . ?
O11 C11 C12 C9 -172.5(8) . . . . ?
C1 C2 C3 O3 -167.7(9) . . . . ?
C1 C2 C3 C4 4.0(7) . . . . ?
C2 C1 C4 O4 -179.1(9) . . . . ?
C2 C1 C4 C3 4.1(7) . . . . ?
C2 C3 C4 O4 179.2(9) . . . . ?
C2 C3 C4 C1 -4.1(7) . . . . ?
C4 C1 C2 O2 178.5(10) . . . . ?
C4 C1 C2 C3 -4.1(7) . . . . ?
C5 C6 C7 O7 -169.9(8) . . . . ?
C5 C6 C7 C8 6.1(5) . . . . ?
C6 C5 C8 O8 -174.3(8) . . . . ?
C6 C5 C8 C7 6.1(5) . . . . ?
C6 C7 C8 O8 174.3(7) . . . . ?
C6 C7 C8 C5 -6.0(5) . . . . ?
C8 C5 C6 O6 171.8(8) . . . . ?
C8 C5 C6 C7 -6.1(5) . . . . ?
C9 C10 C11 O11 172.4(9) . . . . ?
C9 C10 C11 C12 -5.0(6) . . . . ?
C10 C9 C12 O12 -179.3(10) . . . . ?
C10 C9 C12 C11 -5.0(6) . . . . ?
C10 C11 C12 O12 179.3(10) . . . . ?
C10 C11 C12 C9 5.0(6) . . . . ?
C12 C9 C10 O10 -177.5(8) . . . . ?
C12 C9 C10 C11 5.0(6) . . . . ?

loop_
_twin_individual_id
_twin_individual_mass_fraction_refined
1 0.56(2)
2 0.44(2)

loop_
_exptl_oxdiff_crystal_face_indexfrac_h
_exptl_oxdiff_crystal_face_indexfrac_k
_exptl_oxdiff_crystal_face_indexfrac_l
_exptl_oxdiff_crystal_face_x
_exptl_oxdiff_crystal_face_y
_exptl_oxdiff_crystal_face_z
-16.7816 -0.2616 0.7269 0.9010 0.3738 0.2203
-16.6636 -0.7066 -0.1925 0.8830 0.3660 0.2938
12.9354 -6.1137 -5.9955 -0.6846 -0.5840 0.4363
-6.3610 -4.6054 -11.1321 0.1738 0.1546 0.9726
-15.9664 3.0674 -0.8846 0.7491 0.6428 0.1600
15.9637 -2.8288 1.3249 -0.7439 -0.6386 -0.1971
-0.2879 -11.3908 -1.3592 0.2290 -0.7777 0.5855
-0.4584 11.3435 -1.8114 -0.2625 0.8870 -0.3799
0.2948 -11.4084 1.1160 0.2563 -0.8670 0.4274
-9.3435 -4.4194 -9.5144 0.3634 0.1936 0.9113
16.6690 -0.6530 0.1839 -0.8542 -0.4644 -0.2338
0.3819 6.0199 11.8730 0.1259 0.0735 -0.9893
-14.1116 4.1309 6.8812 0.8094 0.4430 -0.3854
-16.5674 0.2725 -0.9233 0.8399 0.4563 0.2938
-0.6561 -11.2478 -2.4970 0.2188 -0.7244 0.6538
3.2355 -2.0846 13.2255 0.1826 -0.6243 -0.7595
-0.1904 11.4199 -0.9574 -0.2584 0.8605 -0.4390
-5.4621 -6.1473 -10.4369 0.1761 -0.0000 0.9844
-15.0030 -5.1357 0.6392 0.9109 -0.0206 0.4122
-13.4417 -1.0423 9.4497 0.9455 -0.0247 -0.3248
14.6940 5.4092 0.3199 -0.8783 0.0195 -0.4777
